data_7112948
loop_
_publ_author_name
'Wheaton, Craig A.'
'Hayes, Paul G.'

_publ_section_title
;
 Cationic zinc complexes: a new class of catalyst for living lactide
 polymerization at ambient temperature.
;
_journal_issue 44
_journal_name_full 'Chemical communications (Cambridge, England)'
_journal_page_first 8404
_journal_page_last 8406
_journal_paper_doi 10.1039/c0cc03463k
_journal_volume 46
_journal_year 2010
_chemical_formula_sum 'C79 H71 B N2 O P2 Zn'
_chemical_formula_weight 1202.50
_chemical_name_systematic
;
?
;
_space_group_IT_number 2
_symmetry_cell_setting triclinic
_symmetry_space_group_name_Hall '-P 1'
_symmetry_space_group_name_H-M 'P -1'
_atom_sites_solution_hydrogens geom
_atom_sites_solution_primary direct
_atom_sites_solution_secondary difmap
_audit_creation_method SHELXL-97
_cell_angle_alpha 80.235(8)
_cell_angle_beta 82.751(8)
_cell_angle_gamma 80.160(8)
_cell_formula_units_Z 2
_cell_length_a 9.878(7)
_cell_length_b 17.426(11)
_cell_length_c 21.932(14)
_cell_measurement_reflns_used 9988
_cell_measurement_temperature 173(2)
_cell_measurement_theta_max 56.387
_cell_measurement_theta_min 4.437
_cell_volume 3647(4)
_computing_structure_refinement 'SHELXL-97 (Sheldrick, 1997)'
_computing_structure_solution 'SHELXS-97 (Sheldrick, 1990)'
_diffrn_ambient_temperature 173(2)
_diffrn_measured_fraction_theta_full 0.997
_diffrn_measured_fraction_theta_max 0.997
_diffrn_radiation_monochromator graphite
_diffrn_radiation_source 'fine-focus sealed tube'
_diffrn_radiation_type MoK\a
_diffrn_radiation_wavelength 0.71073
_diffrn_reflns_av_R_equivalents 0.0270
_diffrn_reflns_av_sigmaI/netI 0.0290
_diffrn_reflns_limit_h_max 11
_diffrn_reflns_limit_h_min -11
_diffrn_reflns_limit_k_max 20
_diffrn_reflns_limit_k_min -20
_diffrn_reflns_limit_l_max 26
_diffrn_reflns_limit_l_min -26
_diffrn_reflns_number 44021
_diffrn_reflns_theta_full 25.03
_diffrn_reflns_theta_max 25.03
_diffrn_reflns_theta_min 2.58
_exptl_absorpt_coefficient_mu 0.423
_exptl_absorpt_correction_T_max 0.7456
_exptl_absorpt_correction_T_min 0.6589
_exptl_absorpt_correction_type multi-scan
_exptl_crystal_colour Colourless
_exptl_crystal_density_diffrn 1.095
_exptl_crystal_density_method 'not measured'
_exptl_crystal_description Plate
_exptl_crystal_F_000 1264
_exptl_crystal_size_max 0.58
_exptl_crystal_size_mid 0.40
_exptl_crystal_size_min 0.14
_platon_squeeze_details
;
;
_refine_diff_density_max 0.536
_refine_diff_density_min -0.525
_refine_diff_density_rms 0.050
_refine_ls_extinction_method none
_refine_ls_goodness_of_fit_ref 1.035
_refine_ls_hydrogen_treatment constr
_refine_ls_matrix_type full
_refine_ls_number_parameters 927
_refine_ls_number_reflns 12848
_refine_ls_number_restraints 252
_refine_ls_restrained_S_all 1.027
_refine_ls_R_factor_all 0.0621
_refine_ls_R_factor_gt 0.0507
_refine_ls_shift/su_max 0.044
_refine_ls_shift/su_mean 0.001
_refine_ls_structure_factor_coef Fsqd
_refine_ls_weighting_details 'calc w=1/[\s^2^(Fo^2^)+(0.0451P)^2^+4.5681P] where P=(Fo^2^+2Fc^2^)/3'
_refine_ls_weighting_scheme calc
_refine_ls_wR_factor_gt 0.1231
_refine_ls_wR_factor_ref 0.1284
_reflns_number_gt 10448
_reflns_number_total 12848
_reflns_threshold_expression >2sigma(I)
_cod_data_source_file c0cc03463k.txt
_cod_data_source_block 2b
_cod_depositor_comments
;
The following automatic conversions were performed:

'_symmetry_cell_setting' value 'Triclinic' changed to 'triclinic'
according to
/usr/data/users/saulius/automatic-downloads/retrospective/RSC/lib/dictionaries/cif_core.dic
dictionary named 'cif_core.dic' version 2.4.2 from
2011-04-26.

'_exptl_absorpt_correction_type' value 'Multi-scan'
changed to 'multi-scan' according to
/usr/data/users/saulius/automatic-downloads/retrospective/RSC/lib/dictionaries/cif_core.dic
dictionary named 'cif_core.dic' version 2.4.2 from 2011-04-26.

Automatic conversion script
Id: cif_fix_values 2281 2013-09-26 08:29:07Z andrius 
;
_cod_original_sg_symbol_H-M P-1
_cod_database_code 7112948

loop_
_symmetry_equiv_pos_as_xyz
'x, y, z'
'-x, -y, -z'

loop_
_atom_site_label
_atom_site_type_symbol
_atom_site_fract_x
_atom_site_fract_y
_atom_site_fract_z
_atom_site_U_iso_or_equiv
_atom_site_adp_type
_atom_site_occupancy
_atom_site_symmetry_multiplicity
_atom_site_calc_flag
_atom_site_refinement_flags
_atom_site_disorder_assembly
_atom_site_disorder_group
Zn1 Zn 0.34301(4) 0.298190(18) 0.207923(14) 0.03551(10) Uani 1 1 d . . .
P1 P 0.47522(9) 0.11846(4) 0.19127(3) 0.04059(19) Uani 1 1 d . . .
O1 O 0.40309(19) 0.21535(10) 0.29601(8) 0.0330(4) Uani 1 1 d . A .
N1 N 0.4173(3) 0.20593(12) 0.16048(10) 0.0357(5) Uani 1 1 d . A .
C1 C 0.3482(3) 0.14596(15) 0.30699(12) 0.0340(6) Uani 1 1 d . . .
B1 B 0.9143(3) 0.7617(2) 0.33248(16) 0.0393(7) Uani 1 1 d . . .
P2 P 0.49863(8) 0.37611(4) 0.29662(3) 0.03558(17) Uani 1 1 d . . .
N2 N 0.4974(3) 0.35099(13) 0.22949(10) 0.0366(5) Uani 1 1 d . B .
C2 C 0.3725(3) 0.09408(16) 0.26414(13) 0.0390(7) Uani 1 1 d . A .
C3 C 0.3091(4) 0.02644(17) 0.28235(14) 0.0483(8) Uani 1 1 d . . .
H3 H 0.3212 -0.0123 0.2556 0.058 Uiso 1 1 calc R A .
C4 C 0.2290(4) 0.01548(18) 0.33878(14) 0.0498(8) Uani 1 1 d . A .
H4 H 0.1889 -0.0314 0.3499 0.060 Uiso 1 1 calc R . .
C5 C 0.2051(3) 0.06978(17) 0.37951(13) 0.0428(7) Uani 1 1 d . . .
H5 H 0.1485 0.0610 0.4176 0.051 Uiso 1 1 calc R A .
C6 C 0.2661(3) 0.13773(16) 0.36328(12) 0.0348(6) Uani 1 1 d . A .
C7 C 0.2683(3) 0.20938(16) 0.38952(12) 0.0335(6) Uani 1 1 d . . .
C8 C 0.2098(3) 0.23986(17) 0.44388(13) 0.0400(7) Uani 1 1 d . A .
H8 H 0.1566 0.2103 0.4756 0.048 Uiso 1 1 calc R . .
C9 C 0.2322(3) 0.31432(18) 0.44960(13) 0.0460(7) Uani 1 1 d . . .
H9 H 0.1922 0.3363 0.4857 0.055 Uiso 1 1 calc R A .
C10 C 0.3109(3) 0.35799(18) 0.40446(13) 0.0453(7) Uani 1 1 d . A .
H10 H 0.3225 0.4092 0.4103 0.054 Uiso 1 1 calc R . .
C11 C 0.3740(3) 0.32870(16) 0.35018(12) 0.0363(6) Uani 1 1 d . A .
C12 C 0.3495(3) 0.25410(15) 0.34652(12) 0.0322(6) Uani 1 1 d . A .
C13 C 0.4522(7) 0.0483(3) 0.1413(2) 0.0368(13) Uani 0.72 1 d P A 1
C14 C 0.3234(7) 0.0542(4) 0.1182(3) 0.0510(15) Uani 0.72 1 d P A 1
H14 H 0.2486 0.0924 0.1304 0.061 Uiso 0.72 1 calc PR A 1
C15 C 0.3053(8) 0.0041(4) 0.0776(3) 0.073(2) Uani 0.72 1 d P A 1
H15 H 0.2192 0.0083 0.0613 0.087 Uiso 0.72 1 calc PR A 1
C16 C 0.4138(10) -0.0507(5) 0.0619(4) 0.084(3) Uani 0.72 1 d P A 1
H16 H 0.4012 -0.0852 0.0345 0.100 Uiso 0.72 1 calc PR A 1
C17 C 0.5418(10) -0.0589(6) 0.0837(5) 0.080(2) Uani 0.72 1 d P A 1
H17 H 0.6152 -0.0980 0.0717 0.096 Uiso 0.72 1 calc PR A 1
C18 C 0.5603(7) -0.0075(3) 0.1243(2) 0.0578(16) Uani 0.72 1 d P A 1
H18 H 0.6472 -0.0115 0.1398 0.069 Uiso 0.72 1 calc PR A 1
C13B C 0.5102(6) 0.0424(4) 0.1479(3) 0.043(4) Uani 0.28 1 d PGU A 2
C14B C 0.3870(8) 0.0403(6) 0.1243(4) 0.049(4) Uani 0.28 1 d PGU A 2
H14B H 0.3065 0.0757 0.1351 0.059 Uiso 0.28 1 calc PR A 2
C15B C 0.3814(12) -0.0136(7) 0.0850(5) 0.067(4) Uani 0.28 1 d PGU A 2
H15B H 0.2972 -0.0150 0.0689 0.081 Uiso 0.28 1 calc PR A 2
C16B C 0.4992(14) -0.0654(6) 0.0692(5) 0.080(6) Uani 0.28 1 d PGU A 2
H16B H 0.4954 -0.1022 0.0423 0.096 Uiso 0.28 1 calc PR A 2
C17B C 0.6225(12) -0.0633(5) 0.0928(4) 0.076(5) Uani 0.28 1 d PGU A 2
H17B H 0.7030 -0.0987 0.0820 0.091 Uiso 0.28 1 calc PR A 2
C18B C 0.6280(8) -0.0094(3) 0.1321(3) 0.064(5) Uani 0.28 1 d PGU A 2
H18B H 0.7123 -0.0080 0.1483 0.077 Uiso 0.28 1 calc PR A 2
C19 C 0.6494(3) 0.10698(15) 0.20958(12) 0.0523(8) Uani 1 1 d G A .
C20 C 0.7070(4) 0.03830(18) 0.24692(14) 0.0828(14) Uani 1 1 d G . .
H20 H 0.6522 -0.0012 0.2647 0.099 Uiso 1 1 calc R A .
C21 C 0.8419(6) 0.0291(4) 0.2572(2) 0.124(2) Uani 1 1 d . A .
H21 H 0.8810 -0.0174 0.2822 0.149 Uiso 1 1 calc R . .
C22 C 0.9245(5) 0.0866(4) 0.2319(2) 0.117(2) Uani 1 1 d . . .
H22 H 1.0188 0.0789 0.2395 0.141 Uiso 1 1 calc R A .
C23 C 0.8680(4) 0.1553(3) 0.1954(2) 0.0827(13) Uani 1 1 d . A .
H23 H 0.9231 0.1949 0.1780 0.099 Uiso 1 1 calc R . .
C24 C 0.7309(4) 0.1649(2) 0.18497(15) 0.0552(9) Uani 1 1 d . . .
H24 H 0.6913 0.2118 0.1606 0.066 Uiso 1 1 calc R A .
C25 C 0.4176(3) 0.22653(15) 0.09396(12) 0.0367(6) Uani 1 1 d . . .
C26 C 0.2993(4) 0.2649(2) 0.06953(14) 0.0521(8) Uani 1 1 d . A .
H26 H 0.2164 0.2740 0.0961 0.063 Uiso 1 1 calc R . .
C27 C 0.2996(4) 0.2909(2) 0.00534(15) 0.0611(9) Uani 1 1 d . . .
H27 H 0.2163 0.3173 -0.0108 0.073 Uiso 1 1 calc R A .
C28 C 0.4177(4) 0.27890(19) -0.03494(14) 0.0509(8) Uani 1 1 d . A .
C29 C 0.5354(4) 0.23967(17) -0.00995(14) 0.0481(8) Uani 1 1 d . . .
H29 H 0.6180 0.2305 -0.0367 0.058 Uiso 1 1 calc R A .
C30 C 0.5372(4) 0.21299(17) 0.05342(13) 0.0451(7) Uani 1 1 d . A .
H30 H 0.6202 0.1854 0.0692 0.054 Uiso 1 1 calc R . .
C31 C 0.4235(4) 0.3108(2) -0.10446(15) 0.0627(10) Uani 1 1 d . . .
H31 H 0.4922 0.2723 -0.1258 0.075 Uiso 1 1 calc R A .
C32 C 0.4806(6) 0.3879(3) -0.11717(18) 0.0894(15) Uani 1 1 d . A .
H32A H 0.4896 0.4063 -0.1620 0.134 Uiso 1 1 calc R . .
H32B H 0.5715 0.3799 -0.1016 0.134 Uiso 1 1 calc R . .
H32C H 0.4178 0.4273 -0.0961 0.134 Uiso 1 1 calc R . .
C33 C 0.2921(6) 0.3153(4) -0.1309(2) 0.128(2) Uani 1 1 d . A .
H33A H 0.2580 0.2647 -0.1191 0.192 Uiso 1 1 calc R . .
H33B H 0.3067 0.3274 -0.1763 0.192 Uiso 1 1 calc R . .
H33C H 0.2240 0.3569 -0.1149 0.192 Uiso 1 1 calc R . .
C34 C 0.6533(3) 0.33758(18) 0.33433(13) 0.0441(7) Uani 1 1 d . B .
C35 C 0.6781(4) 0.3637(2) 0.38782(15) 0.0596(9) Uani 1 1 d . . .
H35 H 0.6209 0.4080 0.4021 0.071 Uiso 1 1 calc R B .
C36 C 0.7882(5) 0.3239(3) 0.41996(19) 0.0809(14) Uani 1 1 d . B .
H36 H 0.8065 0.3413 0.4564 0.097 Uiso 1 1 calc R . .
C37 C 0.8715(4) 0.2591(3) 0.3995(2) 0.0829(14) Uani 1 1 d . . .
H37 H 0.9458 0.2323 0.4222 0.100 Uiso 1 1 calc R B .
C38 C 0.8477(4) 0.2332(3) 0.3468(2) 0.0758(12) Uani 1 1 d . B .
H38 H 0.9060 0.1892 0.3325 0.091 Uiso 1 1 calc R . .
C39 C 0.7377(4) 0.2721(2) 0.31458(16) 0.0576(9) Uani 1 1 d . . .
H39 H 0.7196 0.2537 0.2785 0.069 Uiso 1 1 calc R B .
C40 C 0.4547(3) 0.48039(16) 0.29613(13) 0.0409(7) Uani 1 1 d . B .
C41 C 0.5505(4) 0.52904(18) 0.29894(13) 0.0465(7) Uani 1 1 d . . .
H41 H 0.6433 0.5073 0.3057 0.056 Uiso 1 1 calc R B .
C42 C 0.5081(4) 0.61098(19) 0.29168(15) 0.0575(9) Uani 1 1 d . B .
H42 H 0.5728 0.6451 0.2930 0.069 Uiso 1 1 calc R . .
C43 C 0.3727(5) 0.6419(2) 0.28268(17) 0.0644(10) Uani 1 1 d . . .
H43 H 0.3447 0.6973 0.2779 0.077 Uiso 1 1 calc R B .
C44 C 0.2773(4) 0.5934(2) 0.2805(2) 0.0698(11) Uani 1 1 d . B .
H44 H 0.1841 0.6154 0.2749 0.084 Uiso 1 1 calc R . .
C45 C 0.3175(4) 0.51336(19) 0.28657(17) 0.0560(9) Uani 1 1 d . . .
H45 H 0.2522 0.4800 0.2843 0.067 Uiso 1 1 calc R B .
C46 C 0.5841(3) 0.37868(16) 0.17622(13) 0.0386(7) Uani 1 1 d . . .
C47 C 0.7173(4) 0.3942(2) 0.17737(15) 0.0538(8) Uani 1 1 d . B .
H47 H 0.7523 0.3920 0.2161 0.065 Uiso 1 1 calc R . .
C48 C 0.7996(4) 0.4130(2) 0.12226(17) 0.0631(10) Uani 1 1 d . . .
H48 H 0.8903 0.4231 0.1244 0.076 Uiso 1 1 calc R B .
C49 C 0.7543(4) 0.4174(2) 0.06451(15) 0.0558(9) Uani 1 1 d . B .
C50 C 0.6207(4) 0.40581(18) 0.06348(14) 0.0510(8) Uani 1 1 d . . .
H50 H 0.5849 0.4102 0.0246 0.061 Uiso 1 1 calc R B .
C51 C 0.5364(3) 0.38772(17) 0.11799(13) 0.0436(7) Uani 1 1 d . B .
H51 H 0.4438 0.3814 0.1154 0.052 Uiso 1 1 calc R . .
C52 C 0.8516(5) 0.4312(3) 0.00489(19) 0.0796(12) Uani 1 1 d . . .
H52 H 0.9360 0.4476 0.0164 0.096 Uiso 1 1 calc R B .
C53 C 0.7894(6) 0.4965(3) -0.0435(2) 0.1077(18) Uani 1 1 d . B .
H53A H 0.7069 0.4818 -0.0562 0.162 Uiso 1 1 calc R . .
H53B H 0.8573 0.5042 -0.0798 0.162 Uiso 1 1 calc R . .
H53C H 0.7641 0.5455 -0.0257 0.162 Uiso 1 1 calc R . .
C54 C 0.8966(6) 0.3541(4) -0.0209(3) 0.119(2) Uani 1 1 d . B .
H54A H 0.9406 0.3143 0.0108 0.178 Uiso 1 1 calc R . .
H54B H 0.9624 0.3622 -0.0578 0.178 Uiso 1 1 calc R . .
H54C H 0.8157 0.3359 -0.0321 0.178 Uiso 1 1 calc R . .
C55 C 0.1413(5) 0.3397(3) 0.2207(2) 0.0545(11) Uani 0.84 1 d P B 1
H55A H 0.1153 0.3445 0.2647 0.082 Uiso 0.84 1 calc PR B 1
H55B H 0.0879 0.3033 0.2085 0.082 Uiso 0.84 1 calc PR B 1
H55C H 0.1220 0.3915 0.1953 0.082 Uiso 0.84 1 calc PR B 1
C62 C 0.9378(5) 0.6645(3) 0.3530(3) 0.0453(12) Uani 0.84 1 d P C 1
C63 C 1.0031(5) 0.6239(3) 0.4044(2) 0.0634(13) Uani 0.84 1 d P C 1
H63 H 1.0348 0.6530 0.4312 0.076 Uiso 0.84 1 calc PR C 1
C64 C 1.0236(6) 0.5407(4) 0.4177(3) 0.090(2) Uani 0.84 1 d P C 1
H64 H 1.0658 0.5151 0.4539 0.108 Uiso 0.84 1 calc PR C 1
C65 C 0.9834(6) 0.4963(3) 0.3792(4) 0.092(2) Uani 0.84 1 d P C 1
H65 H 1.0015 0.4404 0.3875 0.111 Uiso 0.84 1 calc PR C 1
C66 C 0.9170(5) 0.5335(3) 0.3286(4) 0.0900(19) Uani 0.84 1 d P C 1
H66 H 0.8879 0.5034 0.3018 0.108 Uiso 0.84 1 calc PR C 1
C67 C 0.8921(5) 0.6158(3) 0.3167(3) 0.0715(14) Uani 0.84 1 d P C 1
H67 H 0.8421 0.6404 0.2825 0.086 Uiso 0.84 1 calc PR C 1
C56 C 0.1873(10) 0.3729(5) 0.2110(6) 0.027(3) Uani 0.16 1 d PGU B 2
C57 C 0.1806(10) 0.4488(6) 0.1781(5) 0.039(4) Uani 0.16 1 d PGU B 2
H57 H 0.2536 0.4620 0.1476 0.046 Uiso 0.16 1 calc PR B 2
C58 C 0.0669(12) 0.5054(5) 0.1897(5) 0.045(4) Uani 0.16 1 d PGU B 2
H58 H 0.0623 0.5572 0.1672 0.054 Uiso 0.16 1 calc PR B 2
C59 C -0.0399(10) 0.4861(6) 0.2343(6) 0.046(4) Uani 0.16 1 d PGU B 2
H59 H -0.1176 0.5248 0.2423 0.055 Uiso 0.16 1 calc PR B 2
C60 C -0.0331(11) 0.4103(7) 0.2673(5) 0.045(4) Uani 0.16 1 d PGU B 2
H60 H -0.1062 0.3971 0.2977 0.054 Uiso 0.16 1 calc PR B 2
C61 C 0.0805(12) 0.3537(5) 0.2556(6) 0.043(4) Uani 0.16 1 d PGU B 2
H61 H 0.0851 0.3018 0.2781 0.051 Uiso 0.16 1 calc PR B 2
C62B C 0.957(3) 0.6678(10) 0.3626(18) 0.084(10) Uani 0.16 1 d PGU C 2
C63B C 1.088(2) 0.6296(14) 0.3747(17) 0.129(10) Uani 0.16 1 d PGU C 2
H63B H 1.1623 0.6590 0.3710 0.155 Uiso 0.16 1 calc PR C 2
C64B C 1.111(2) 0.5483(14) 0.3922(18) 0.140(11) Uani 0.16 1 d PGU C 2
H64B H 1.2013 0.5222 0.4005 0.168 Uiso 0.16 1 calc PR C 2
C65B C 1.003(3) 0.5053(10) 0.3977(18) 0.136(13) Uani 0.16 1 d PGU C 2
H65B H 1.0190 0.4498 0.4097 0.163 Uiso 0.16 1 calc PR C 2
C66B C 0.872(2) 0.5435(10) 0.3856(14) 0.092(8) Uani 0.16 1 d PGU C 2
H66B H 0.7976 0.5141 0.3893 0.111 Uiso 0.16 1 calc PR C 2
C67B C 0.848(2) 0.6248(10) 0.3681(14) 0.088(7) Uani 0.16 1 d PGU C 2
H67B H 0.7586 0.6509 0.3598 0.105 Uiso 0.16 1 calc PR C 2
C68 C 0.9569(3) 0.81034(18) 0.38327(13) 0.0397(7) Uani 1 1 d . C .
C69 C 0.8736(3) 0.87544(18) 0.40373(13) 0.0419(7) Uani 1 1 d . . .
H69 H 0.7844 0.8905 0.3897 0.050 Uiso 1 1 calc R C .
C70 C 0.9128(3) 0.91974(19) 0.44345(14) 0.0467(7) Uani 1 1 d . C .
H70 H 0.8511 0.9638 0.4557 0.056 Uiso 1 1 calc R . .
C71 C 1.0410(3) 0.9000(2) 0.46516(14) 0.0489(8) Uani 1 1 d . . .
H71 H 1.0682 0.9295 0.4929 0.059 Uiso 1 1 calc R C .
C72 C 1.1292(3) 0.8364(2) 0.44578(15) 0.0548(9) Uani 1 1 d . C .
H72 H 1.2181 0.8219 0.4602 0.066 Uiso 1 1 calc R . .
C73 C 1.0886(3) 0.7933(2) 0.40515(15) 0.0514(8) Uani 1 1 d . . .
H73 H 1.1522 0.7508 0.3916 0.062 Uiso 1 1 calc R C .
C74 C 1.0093(3) 0.78436(16) 0.26625(13) 0.0382(6) Uani 1 1 d . C .
C75 C 1.0189(5) 0.7444(2) 0.21647(19) 0.0753(12) Uani 1 1 d . . .
H75 H 0.9661 0.7029 0.2197 0.090 Uiso 1 1 calc R C .
C76 C 1.1022(6) 0.7620(3) 0.1619(2) 0.0999(17) Uani 1 1 d . C .
H76 H 1.1068 0.7315 0.1294 0.120 Uiso 1 1 calc R . .
C77 C 1.1772(5) 0.8216(3) 0.15373(18) 0.0781(12) Uani 1 1 d . . .
H77 H 1.2310 0.8347 0.1155 0.094 Uiso 1 1 calc R C .
C78 C 1.1737(4) 0.8618(3) 0.20098(16) 0.0658(10) Uani 1 1 d . C .
H78 H 1.2278 0.9029 0.1968 0.079 Uiso 1 1 calc R . .
C79 C 1.0911(4) 0.8437(2) 0.25637(15) 0.0543(8) Uani 1 1 d . . .
H79 H 1.0908 0.8733 0.2890 0.065 Uiso 1 1 calc R C .
C80 C 0.7483(3) 0.78583(16) 0.32436(14) 0.0384(6) Uani 1 1 d . C .
C81 C 0.6513(3) 0.7686(2) 0.37483(15) 0.0513(8) Uani 1 1 d . . .
H81 H 0.6843 0.7441 0.4134 0.062 Uiso 1 1 calc R C .
C82 C 0.5097(3) 0.7851(2) 0.37188(18) 0.0567(9) Uani 1 1 d . C .
H82 H 0.4481 0.7725 0.4077 0.068 Uiso 1 1 calc R . .
C83 C 0.4591(3) 0.82014(18) 0.31617(19) 0.0569(9) Uani 1 1 d . . .
H83 H 0.3625 0.8325 0.3133 0.068 Uiso 1 1 calc R C .
C84 C 0.5501(4) 0.83669(19) 0.26536(19) 0.0581(9) Uani 1 1 d . C .
H84 H 0.5164 0.8594 0.2266 0.070 Uiso 1 1 calc R . .
C85 C 0.6920(3) 0.82068(17) 0.26958(15) 0.0458(7) Uani 1 1 d . . .
H85 H 0.7526 0.8341 0.2336 0.055 Uiso 1 1 calc R C .
C3S C 0.5410(8) 0.5586(3) 0.4559(2) 0.0970(18) Uani 1 1 d . . .
H3S H 0.5691 0.5999 0.4254 0.116 Uiso 1 1 calc R . .
C1S C 0.3651(6) 0.4875(4) 0.5082(3) 0.1051(19) Uani 1 1 d . . .
H1S H 0.2714 0.4792 0.5140 0.126 Uiso 1 1 calc R . .
C2S C 0.4070(8) 0.5465(4) 0.4632(3) 0.1080(19) Uani 1 1 d . . .
H2S H 0.3426 0.5786 0.4373 0.130 Uiso 1 1 calc R . .

loop_
_atom_site_aniso_label
_atom_site_aniso_U_11
_atom_site_aniso_U_22
_atom_site_aniso_U_33
_atom_site_aniso_U_23
_atom_site_aniso_U_13
_atom_site_aniso_U_12
Zn1 0.0477(2) 0.02895(17) 0.03166(18) -0.00392(13) -0.01148(14) -0.00608(14)
P1 0.0639(5) 0.0249(4) 0.0293(4) -0.0029(3) 0.0056(3) -0.0053(3)
O1 0.0436(11) 0.0268(9) 0.0281(9) -0.0044(7) 0.0005(8) -0.0067(8)
N1 0.0533(15) 0.0269(11) 0.0269(11) -0.0042(9) -0.0018(10) -0.0078(10)
C1 0.0420(16) 0.0259(13) 0.0326(14) -0.0006(11) -0.0010(12) -0.0070(11)
B1 0.0344(18) 0.0394(18) 0.0401(18) 0.0002(14) 0.0007(14) -0.0039(14)
P2 0.0478(4) 0.0316(4) 0.0302(4) -0.0037(3) -0.0098(3) -0.0107(3)
N2 0.0501(15) 0.0314(12) 0.0311(12) -0.0019(9) -0.0089(10) -0.0132(10)
C2 0.0547(18) 0.0272(14) 0.0327(15) -0.0004(11) 0.0008(13) -0.0076(13)
C3 0.079(2) 0.0292(15) 0.0381(16) -0.0044(12) -0.0024(16) -0.0151(15)
C4 0.072(2) 0.0370(16) 0.0412(17) 0.0032(13) -0.0005(16) -0.0237(16)
C5 0.0514(18) 0.0416(16) 0.0334(15) 0.0018(12) 0.0023(13) -0.0140(14)
C6 0.0393(16) 0.0323(14) 0.0305(14) -0.0005(11) -0.0036(12) -0.0035(12)
C7 0.0361(15) 0.0343(14) 0.0284(14) -0.0009(11) -0.0077(11) -0.0012(12)
C8 0.0430(17) 0.0445(17) 0.0290(14) -0.0021(12) -0.0026(12) -0.0012(13)
C9 0.062(2) 0.0485(18) 0.0272(14) -0.0108(13) -0.0028(14) -0.0048(15)
C10 0.065(2) 0.0390(16) 0.0343(15) -0.0124(13) -0.0075(14) -0.0056(15)
C11 0.0463(17) 0.0341(15) 0.0292(14) -0.0040(11) -0.0090(12) -0.0052(12)
C12 0.0390(15) 0.0326(14) 0.0251(13) -0.0051(11) -0.0072(11) -0.0014(12)
C13 0.059(4) 0.027(2) 0.025(3) -0.0022(18) -0.002(2) -0.011(2)
C14 0.073(4) 0.049(3) 0.038(3) -0.006(2) -0.006(3) -0.029(3)
C15 0.116(6) 0.071(4) 0.046(3) -0.007(3) -0.013(4) -0.053(4)
C16 0.160(8) 0.050(4) 0.049(4) -0.017(3) 0.014(5) -0.049(5)
C17 0.132(7) 0.046(4) 0.058(5) -0.018(3) 0.014(5) -0.012(4)
C18 0.089(5) 0.036(3) 0.040(3) -0.007(2) 0.013(3) 0.003(3)
C13B 0.065(10) 0.033(7) 0.033(7) 0.002(5) -0.012(6) -0.012(6)
C14B 0.073(11) 0.043(8) 0.039(9) -0.003(6) -0.009(9) -0.027(9)
C15B 0.112(12) 0.053(9) 0.053(9) -0.018(7) -0.002(9) -0.055(9)
C16B 0.135(16) 0.054(11) 0.055(14) -0.012(10) 0.021(13) -0.045(13)
C17B 0.112(11) 0.040(8) 0.073(11) -0.019(7) 0.026(9) -0.021(8)
C18B 0.087(10) 0.039(7) 0.062(9) -0.020(6) 0.016(8) 0.000(7)
C19 0.061(2) 0.0464(18) 0.0360(16) 0.0015(14) 0.0111(15) 0.0094(16)
C20 0.076(3) 0.077(3) 0.062(2) 0.021(2) 0.017(2) 0.031(2)
C21 0.082(4) 0.155(5) 0.078(3) 0.050(3) 0.014(3) 0.056(4)
C22 0.053(3) 0.181(6) 0.082(3) 0.022(4) -0.001(2) 0.034(3)
C23 0.052(2) 0.118(4) 0.067(3) -0.006(2) 0.004(2) 0.003(2)
C24 0.052(2) 0.062(2) 0.0447(18) -0.0046(16) 0.0018(15) 0.0045(17)
C25 0.0576(19) 0.0265(14) 0.0281(14) -0.0053(11) -0.0026(13) -0.0123(13)
C26 0.055(2) 0.066(2) 0.0356(16) -0.0045(15) -0.0063(15) -0.0136(17)
C27 0.068(2) 0.075(2) 0.0394(18) -0.0021(17) -0.0142(17) -0.0087(19)
C28 0.079(2) 0.0462(18) 0.0323(16) -0.0084(13) -0.0040(16) -0.0207(17)
C29 0.072(2) 0.0381(16) 0.0326(16) -0.0073(13) 0.0047(15) -0.0101(16)
C30 0.068(2) 0.0327(15) 0.0343(15) -0.0079(12) -0.0020(15) -0.0055(14)
C31 0.097(3) 0.060(2) 0.0317(17) -0.0036(15) -0.0094(18) -0.016(2)
C32 0.158(5) 0.071(3) 0.042(2) 0.0062(19) -0.013(2) -0.039(3)
C33 0.124(5) 0.230(7) 0.039(2) 0.007(3) -0.022(3) -0.070(5)
C34 0.0527(19) 0.0450(17) 0.0365(16) 0.0063(13) -0.0142(14) -0.0173(15)
C35 0.080(3) 0.059(2) 0.0469(19) 0.0049(16) -0.0277(18) -0.0298(19)
C36 0.102(3) 0.095(3) 0.057(2) 0.022(2) -0.048(2) -0.051(3)
C37 0.057(3) 0.098(3) 0.086(3) 0.040(3) -0.036(2) -0.022(2)
C38 0.058(2) 0.089(3) 0.071(3) 0.016(2) -0.021(2) -0.003(2)
C39 0.054(2) 0.064(2) 0.051(2) 0.0036(17) -0.0114(16) -0.0065(17)
C40 0.061(2) 0.0324(15) 0.0326(15) -0.0066(12) -0.0075(13) -0.0123(14)
C41 0.065(2) 0.0446(17) 0.0340(15) -0.0043(13) -0.0078(14) -0.0180(15)
C42 0.095(3) 0.0436(19) 0.0408(18) -0.0080(14) -0.0012(18) -0.0328(19)
C43 0.092(3) 0.0380(18) 0.061(2) -0.0098(16) 0.000(2) -0.0063(19)
C44 0.067(3) 0.051(2) 0.091(3) -0.024(2) -0.006(2) 0.0044(19)
C45 0.057(2) 0.0427(18) 0.070(2) -0.0111(16) -0.0099(18) -0.0079(16)
C46 0.0530(18) 0.0280(14) 0.0368(15) -0.0032(11) -0.0080(13) -0.0114(13)
C47 0.059(2) 0.064(2) 0.0412(18) 0.0026(15) -0.0137(15) -0.0213(17)
C48 0.055(2) 0.078(3) 0.058(2) 0.0044(19) -0.0096(17) -0.0264(19)
C49 0.066(2) 0.058(2) 0.0436(18) -0.0002(15) -0.0019(16) -0.0213(18)
C50 0.077(2) 0.0452(18) 0.0350(16) -0.0011(13) -0.0097(16) -0.0241(17)
C51 0.060(2) 0.0393(16) 0.0357(16) -0.0016(12) -0.0097(14) -0.0196(14)
C52 0.079(3) 0.103(3) 0.058(2) 0.000(2) 0.001(2) -0.034(3)
C53 0.113(4) 0.122(4) 0.073(3) 0.032(3) 0.008(3) -0.034(3)
C54 0.091(4) 0.153(6) 0.104(4) -0.036(4) 0.040(3) -0.016(4)
C55 0.047(3) 0.062(3) 0.054(3) -0.011(2) -0.013(2) -0.002(2)
C62 0.025(2) 0.039(2) 0.063(3) 0.009(2) 0.005(2) -0.0039(18)
C63 0.049(3) 0.055(3) 0.066(3) 0.018(2) 0.017(2) 0.008(2)
C64 0.057(3) 0.074(4) 0.103(5) 0.044(4) 0.016(3) 0.013(3)
C65 0.047(3) 0.044(3) 0.173(7) 0.016(4) 0.006(4) -0.016(2)
C66 0.058(3) 0.043(3) 0.169(6) -0.003(3) -0.018(4) -0.013(2)
C67 0.058(3) 0.044(2) 0.115(4) -0.002(3) -0.021(3) -0.016(2)
C56 0.035(8) 0.016(6) 0.034(9) 0.003(6) -0.021(6) -0.007(6)
C57 0.046(9) 0.018(7) 0.044(9) 0.000(6) 0.003(7) 0.008(6)
C58 0.055(10) 0.025(7) 0.043(9) 0.010(7) 0.004(7) 0.009(6)
C59 0.030(8) 0.035(7) 0.065(11) -0.001(7) 0.000(7) 0.009(7)
C60 0.044(9) 0.036(8) 0.050(10) 0.000(7) 0.009(8) -0.007(7)
C61 0.038(9) 0.042(9) 0.042(10) 0.012(8) -0.019(7) 0.006(6)
C62B 0.056(16) 0.081(15) 0.13(3) -0.032(18) -0.018(18) -0.023(11)
C63B 0.095(15) 0.076(14) 0.22(3) -0.02(2) -0.06(2) 0.005(14)
C64B 0.132(19) 0.073(14) 0.23(3) -0.04(2) -0.06(2) -0.006(15)
C65B 0.11(2) 0.080(18) 0.20(3) 0.02(2) -0.03(3) -0.004(13)
C66B 0.108(16) 0.044(10) 0.13(2) -0.027(13) -0.014(17) 0.003(11)
C67B 0.094(15) 0.048(10) 0.14(2) -0.018(14) -0.048(17) -0.021(11)
C68 0.0338(15) 0.0488(17) 0.0316(15) 0.0059(12) 0.0016(12) -0.0076(13)
C69 0.0380(16) 0.0486(17) 0.0367(16) 0.0046(13) -0.0081(13) -0.0076(13)
C70 0.0503(19) 0.0476(18) 0.0400(17) 0.0022(14) -0.0032(14) -0.0113(15)
C71 0.054(2) 0.061(2) 0.0346(16) 0.0051(14) -0.0050(14) -0.0276(17)
C72 0.0385(18) 0.084(3) 0.0406(18) 0.0045(17) -0.0068(14) -0.0170(17)
C73 0.0365(17) 0.067(2) 0.0439(18) 0.0006(16) -0.0005(14) -0.0016(15)
C74 0.0347(15) 0.0338(15) 0.0445(16) -0.0086(12) 0.0010(13) -0.0020(12)
C75 0.105(3) 0.060(2) 0.069(3) -0.028(2) 0.013(2) -0.035(2)
C76 0.143(5) 0.099(4) 0.065(3) -0.051(3) 0.032(3) -0.031(3)
C77 0.085(3) 0.095(3) 0.051(2) -0.018(2) 0.026(2) -0.023(3)
C78 0.070(2) 0.088(3) 0.0429(19) -0.0032(18) 0.0034(17) -0.035(2)
C79 0.063(2) 0.064(2) 0.0407(17) -0.0089(15) 0.0032(15) -0.0275(18)
C80 0.0355(16) 0.0313(14) 0.0473(17) -0.0066(12) -0.0016(13) -0.0030(12)
C81 0.0378(18) 0.068(2) 0.0464(18) -0.0086(16) -0.0007(14) -0.0074(15)
C82 0.0397(19) 0.056(2) 0.074(2) -0.0185(18) 0.0094(17) -0.0103(16)
C83 0.0359(18) 0.0341(17) 0.101(3) -0.0131(18) -0.0133(19) 0.0017(14)
C84 0.053(2) 0.0406(18) 0.079(3) 0.0084(17) -0.0276(19) -0.0045(15)
C85 0.0454(18) 0.0373(16) 0.0530(19) 0.0005(14) -0.0063(15) -0.0076(13)
C3S 0.176(6) 0.092(3) 0.044(2) -0.019(2) -0.010(3) -0.071(4)
C1S 0.128(5) 0.148(5) 0.064(3) -0.051(3) -0.002(3) -0.060(4)
C2S 0.157(6) 0.111(4) 0.071(3) -0.041(3) -0.039(4) -0.015(4)

loop_
_atom_type_symbol
_atom_type_description
_atom_type_scat_dispersion_real
_atom_type_scat_dispersion_imag
_atom_type_scat_source
C C 0.0033 0.0016 'International Tables Vol C Tables 4.2.6.8 and 6.1.1.4'
H H 0.0000 0.0000 'International Tables Vol C Tables 4.2.6.8 and 6.1.1.4'
B B 0.0013 0.0007 'International Tables Vol C Tables 4.2.6.8 and 6.1.1.4'
N N 0.0061 0.0033 'International Tables Vol C Tables 4.2.6.8 and 6.1.1.4'
O O 0.0106 0.0060 'International Tables Vol C Tables 4.2.6.8 and 6.1.1.4'
P P 0.1023 0.0942 'International Tables Vol C Tables 4.2.6.8 and 6.1.1.4'
Zn Zn 0.2839 1.4301 'International Tables Vol C Tables 4.2.6.8 and 6.1.1.4'

loop_
_geom_angle_atom_site_label_1
_geom_angle_atom_site_label_2
_geom_angle_atom_site_label_3
_geom_angle
_geom_angle_site_symmetry_1
C56 Zn1 C55 23.0(3) .
C56 Zn1 N1 136.9(4) .
C55 Zn1 N1 122.43(15) .
C56 Zn1 N2 105.1(4) .
C55 Zn1 N2 124.56(16) .
N1 Zn1 N2 112.51(10) .
C56 Zn1 O1 120.1(4) .
C55 Zn1 O1 108.02(15) .
N1 Zn1 O1 87.17(9) .
N2 Zn1 O1 80.16(8) .
N1 P1 C13B 120.8(2) .
N1 P1 C19 113.57(13) .
C13B P1 C19 93.18(19) .
N1 P1 C2 108.88(13) .
C13B P1 C2 112.7(2) .
C19 P1 C2 106.11(14) .
N1 P1 C13 109.46(19) .
C13B P1 C13 19.0(2) .
C19 P1 C13 112.1(2) .
C2 P1 C13 106.3(2) .
C1 O1 C12 105.3(2) .
C1 O1 Zn1 114.96(15) .
C12 O1 Zn1 107.41(15) .
C25 N1 P1 120.87(18) .
C25 N1 Zn1 113.74(17) .
P1 N1 Zn1 125.36(13) .
O1 C1 C2 121.5(2) .
O1 C1 C6 112.2(2) .
C2 C1 C6 126.3(3) .
C68 B1 C80 110.0(2) .
C68 B1 C74 107.2(2) .
C80 B1 C74 111.4(2) .
C68 B1 C62B 103.8(12) .
C80 B1 C62B 112.7(8) .
C74 B1 C62B 111.3(13) .
C68 B1 C62 114.3(3) .
C80 B1 C62 104.7(3) .
C74 B1 C62 109.2(3) .
C62B B1 C62 11.0(11) .
N2 P2 C40 112.82(13) .
N2 P2 C11 108.41(13) .
C40 P2 C11 108.08(14) .
N2 P2 C34 115.21(14) .
C40 P2 C34 111.01(14) .
C11 P2 C34 100.33(14) .
C46 N2 P2 122.85(19) .
C46 N2 Zn1 112.98(17) .
P2 N2 Zn1 122.74(14) .
C1 C2 C3 114.4(3) .
C1 C2 P1 119.4(2) .
C3 C2 P1 126.2(2) .
C4 C3 C2 120.8(3) .
C4 C3 H3 119.6 .
C2 C3 H3 119.6 .
C5 C4 C3 122.8(3) .
C5 C4 H4 118.6 .
C3 C4 H4 118.6 .
C4 C5 C6 118.3(3) .
C4 C5 H5 120.9 .
C6 C5 H5 120.9 .
C1 C6 C5 117.4(3) .
C1 C6 C7 105.2(2) .
C5 C6 C7 137.4(3) .
C12 C7 C8 118.1(3) .
C12 C7 C6 105.9(2) .
C8 C7 C6 136.0(3) .
C9 C8 C7 117.6(3) .
C9 C8 H8 121.2 .
C7 C8 H8 121.2 .
C8 C9 C10 122.2(3) .
C8 C9 H9 118.9 .
C10 C9 H9 118.9 .
C9 C10 C11 121.8(3) .
C9 C10 H10 119.1 .
C11 C10 H10 119.1 .
C12 C11 C10 114.0(3) .
C12 C11 P2 122.0(2) .
C10 C11 P2 123.2(2) .
C11 C12 C7 126.1(2) .
C11 C12 O1 122.4(2) .
C7 C12 O1 111.5(2) .
C18 C13 C14 120.0(5) .
C18 C13 P1 120.8(5) .
C14 C13 P1 119.1(4) .
C15 C14 C13 120.3(6) .
C15 C14 H14 119.9 .
C13 C14 H14 119.9 .
C16 C15 C14 118.4(7) .
C16 C15 H15 120.8 .
C14 C15 H15 120.8 .
C15 C16 C17 123.3(7) .
C15 C16 H16 118.4 .
C17 C16 H16 118.4 .
C16 C17 C18 118.2(7) .
C16 C17 H17 120.9 .
C18 C17 H17 120.9 .
C13 C18 C17 119.8(7) .
C13 C18 H18 120.1 .
C17 C18 H18 120.1 .
C14B C13B C18B 120.0 .
C14B C13B P1 105.46(10) .
C18B C13B P1 134.49(11) .
C13B C14B C15B 120.0 .
C13B C14B H14B 120.0 .
C15B C14B H14B 120.0 .
C16B C15B C14B 120.0 .
C16B C15B H15B 120.0 .
C14B C15B H15B 120.0 .
C15B C16B C17B 120.0 .
C15B C16B H16B 120.0 .
C17B C16B H16B 120.0 .
C18B C17B C16B 120.0 .
C18B C17B H17B 120.0 .
C16B C17B H17B 120.0 .
C17B C18B C13B 120.0 .
C17B C18B H18B 120.0 .
C13B C18B H18B 120.0 .
C24 C19 C20 119.5(3) .
C24 C19 P1 120.0(2) .
C20 C19 P1 120.5(2) .
C21 C20 C19 119.3(4) .
C21 C20 H20 120.4 .
C19 C20 H20 120.4 .
C20 C21 C22 121.4(4) .
C20 C21 H21 119.3 .
C22 C21 H21 119.3 .
C23 C22 C21 119.8(5) .
C23 C22 H22 120.1 .
C21 C22 H22 120.1 .
C24 C23 C22 118.9(5) .
C24 C23 H23 120.6 .
C22 C23 H23 120.6 .
C23 C24 C19 121.2(4) .
C23 C24 H24 119.4 .
C19 C24 H24 119.4 .
C26 C25 C30 118.4(3) .
C26 C25 N1 119.2(3) .
C30 C25 N1 122.3(3) .
C25 C26 C27 120.4(3) .
C25 C26 H26 119.8 .
C27 C26 H26 119.8 .
C28 C27 C26 121.7(3) .
C28 C27 H27 119.2 .
C26 C27 H27 119.2 .
C29 C28 C27 117.4(3) .
C29 C28 C31 119.6(3) .
C27 C28 C31 122.9(3) .
C28 C29 C30 121.9(3) .
C28 C29 H29 119.1 .
C30 C29 H29 119.1 .
C29 C30 C25 120.3(3) .
C29 C30 H30 119.9 .
C25 C30 H30 119.9 .
C33 C31 C32 113.5(4) .
C33 C31 C28 113.6(3) .
C32 C31 C28 109.9(3) .
C33 C31 H31 106.5 .
C32 C31 H31 106.5 .
C28 C31 H31 106.5 .
C31 C32 H32A 109.5 .
C31 C32 H32B 109.5 .
H32A C32 H32B 109.5 .
C31 C32 H32C 109.5 .
H32A C32 H32C 109.5 .
H32B C32 H32C 109.5 .
C31 C33 H33A 109.5 .
C31 C33 H33B 109.5 .
H33A C33 H33B 109.5 .
C31 C33 H33C 109.5 .
H33A C33 H33C 109.5 .
H33B C33 H33C 109.5 .
C35 C34 C39 119.6(3) .
C35 C34 P2 121.5(3) .
C39 C34 P2 118.1(2) .
C36 C35 C34 118.8(4) .
C36 C35 H35 120.6 .
C34 C35 H35 120.6 .
C37 C36 C35 120.8(4) .
C37 C36 H36 119.6 .
C35 C36 H36 119.6 .
C38 C37 C36 120.6(4) .
C38 C37 H37 119.7 .
C36 C37 H37 119.7 .
C37 C38 C39 119.1(4) .
C37 C38 H38 120.4 .
C39 C38 H38 120.4 .
C38 C39 C34 121.0(4) .
C38 C39 H39 119.5 .
C34 C39 H39 119.5 .
C41 C40 C45 119.9(3) .
C41 C40 P2 123.5(3) .
C45 C40 P2 116.3(2) .
C40 C41 C42 119.0(3) .
C40 C41 H41 120.5 .
C42 C41 H41 120.5 .
C43 C42 C41 120.0(3) .
C43 C42 H42 120.0 .
C41 C42 H42 120.0 .
C44 C43 C42 120.9(3) .
C44 C43 H43 119.5 .
C42 C43 H43 119.5 .
C45 C44 C43 119.8(4) .
C45 C44 H44 120.1 .
C43 C44 H44 120.1 .
C44 C45 C40 120.4(3) .
C44 C45 H45 119.8 .
C40 C45 H45 119.8 .
C51 C46 C47 116.6(3) .
C51 C46 N2 118.5(3) .
C47 C46 N2 124.9(3) .
C46 C47 C48 120.6(3) .
C46 C47 H47 119.7 .
C48 C47 H47 119.7 .
C49 C48 C47 122.4(3) .
C49 C48 H48 118.8 .
C47 C48 H48 118.8 .
C50 C49 C48 116.9(3) .
C50 C49 C52 122.1(3) .
C48 C49 C52 121.0(3) .
C49 C50 C51 121.6(3) .
C49 C50 H50 119.2 .
C51 C50 H50 119.2 .
C50 C51 C46 121.8(3) .
C50 C51 H51 119.1 .
C46 C51 H51 119.1 .
C54 C52 C53 111.8(4) .
C54 C52 C49 109.4(4) .
C53 C52 C49 113.0(4) .
C54 C52 H52 107.5 .
C53 C52 H52 107.5 .
C49 C52 H52 107.5 .
C52 C53 H53A 109.5 .
C52 C53 H53B 109.5 .
H53A C53 H53B 109.5 .
C52 C53 H53C 109.5 .
H53A C53 H53C 109.5 .
H53B C53 H53C 109.5 .
C52 C54 H54A 109.5 .
C52 C54 H54B 109.5 .
H54A C54 H54B 109.5 .
C52 C54 H54C 109.5 .
H54A C54 H54C 109.5 .
H54B C54 H54C 109.5 .
Zn1 C55 H55A 109.5 .
Zn1 C55 H55B 109.5 .
Zn1 C55 H55C 109.5 .
C63 C62 C67 114.7(4) .
C63 C62 B1 125.1(5) .
C67 C62 B1 120.2(4) .
C62 C63 C64 121.8(6) .
C62 C63 H63 119.1 .
C64 C63 H63 119.1 .
C65 C64 C63 121.0(6) .
C65 C64 H64 119.5 .
C63 C64 H64 119.5 .
C66 C65 C64 119.3(5) .
C66 C65 H65 120.4 .
C64 C65 H65 120.4 .
C65 C66 C67 119.7(6) .
C65 C66 H66 120.1 .
C67 C66 H66 120.1 .
C66 C67 C62 123.3(5) .
C66 C67 H67 118.3 .
C62 C67 H67 118.3 .
C57 C56 C61 120.0 .
C57 C56 Zn1 123.4(6) .
C61 C56 Zn1 115.9(6) .
C56 C57 C58 120.0 .
C56 C57 H57 120.0 .
C58 C57 H57 120.0 .
C57 C58 C59 120.0 .
C57 C58 H58 120.0 .
C59 C58 H58 120.0 .
C60 C59 C58 120.0 .
C60 C59 H59 120.0 .
C58 C59 H59 120.0 .
C61 C60 C59 120.0 .
C61 C60 H60 120.0 .
C59 C60 H60 120.0 .
C60 C61 C56 120.0 .
C60 C61 H61 120.0 .
C56 C61 H61 120.0 .
C63B C62B C67B 120.0 .
C63B C62B B1 126.5(14) .
C67B C62B B1 113.0(13) .
C62B C63B C64B 120.0 .
C62B C63B H63B 120.0 .
C64B C63B H63B 120.0 .
C65B C64B C63B 120.0 .
C65B C64B H64B 120.0 .
C63B C64B H64B 120.0 .
C64B C65B C66B 120.0 .
C64B C65B H65B 120.0 .
C66B C65B H65B 120.0 .
C65B C66B C67B 120.0 .
C65B C66B H66B 120.0 .
C67B C66B H66B 120.0 .
C66B C67B C62B 120.0 .
C66B C67B H67B 120.0 .
C62B C67B H67B 120.0 .
C69 C68 C73 114.2(3) .
C69 C68 B1 123.7(3) .
C73 C68 B1 121.8(3) .
C70 C69 C68 123.9(3) .
C70 C69 H69 118.0 .
C68 C69 H69 118.0 .
C71 C70 C69 120.1(3) .
C71 C70 H70 120.0 .
C69 C70 H70 120.0 .
C70 C71 C72 118.7(3) .
C70 C71 H71 120.7 .
C72 C71 H71 120.7 .
C71 C72 C73 120.3(3) .
C71 C72 H72 119.8 .
C73 C72 H72 119.8 .
C72 C73 C68 122.7(3) .
C72 C73 H73 118.6 .
C68 C73 H73 118.6 .
C75 C74 C79 113.5(3) .
C75 C74 B1 123.2(3) .
C79 C74 B1 123.2(3) .
C74 C75 C76 123.0(4) .
C74 C75 H75 118.5 .
C76 C75 H75 118.5 .
C77 C76 C75 121.4(4) .
C77 C76 H76 119.3 .
C75 C76 H76 119.3 .
C78 C77 C76 118.3(4) .
C78 C77 H77 120.8 .
C76 C77 H77 120.8 .
C77 C78 C79 120.4(4) .
C77 C78 H78 119.8 .
C79 C78 H78 119.8 .
C74 C79 C78 123.3(3) .
C74 C79 H79 118.3 .
C78 C79 H79 118.3 .
C85 C80 C81 114.6(3) .
C85 C80 B1 125.5(3) .
C81 C80 B1 119.8(3) .
C82 C81 C80 123.8(3) .
C82 C81 H81 118.1 .
C80 C81 H81 118.1 .
C83 C82 C81 119.2(3) .
C83 C82 H82 120.4 .
C81 C82 H82 120.4 .
C84 C83 C82 119.0(3) .
C84 C83 H83 120.5 .
C82 C83 H83 120.5 .
C83 C84 C85 120.8(3) .
C83 C84 H84 119.6 .
C85 C84 H84 119.6 .
C80 C85 C84 122.5(3) .
C80 C85 H85 118.7 .
C84 C85 H85 118.7 .
C1S C3S C2S 120.9(5) 2_666
C1S C3S H3S 119.6 2_666
C2S C3S H3S 119.6 .
C3S C1S C2S 119.3(5) 2_666
C3S C1S H1S 120.4 2_666
C2S C1S H1S 120.4 .
C3S C2S C1S 119.8(6) .
C3S C2S H2S 120.1 .
C1S C2S H2S 120.1 .

loop_
_geom_bond_atom_site_label_1
_geom_bond_atom_site_label_2
_geom_bond_distance
_geom_bond_site_symmetry_2
Zn1 C56 1.840(7) .
Zn1 C55 2.001(5) .
Zn1 N1 2.044(2) .
Zn1 N2 2.050(2) .
Zn1 O1 2.284(2) .
P1 N1 1.599(2) .
P1 C13B 1.724(6) .
P1 C19 1.786(3) .
P1 C2 1.809(3) .
P1 C13 1.833(6) .
O1 C1 1.381(3) .
O1 C12 1.395(3) .
N1 C25 1.442(3) .
C1 C2 1.384(4) .
C1 C6 1.389(4) .
B1 C68 1.642(5) .
B1 C80 1.646(4) .
B1 C74 1.653(4) .
B1 C62B 1.661(18) .
B1 C62 1.662(5) .
P2 N2 1.608(2) .
P2 C40 1.793(3) .
P2 C11 1.797(3) .
P2 C34 1.802(3) .
N2 C46 1.424(4) .
C2 C3 1.404(4) .
C3 C4 1.385(4) .
C3 H3 0.9500 .
C4 C5 1.381(4) .
C4 H4 0.9500 .
C5 C6 1.392(4) .
C5 H5 0.9500 .
C6 C7 1.465(4) .
C7 C12 1.383(4) .
C7 C8 1.405(4) .
C8 C9 1.382(4) .
C8 H8 0.9500 .
C9 C10 1.384(4) .
C9 H9 0.9500 .
C10 C11 1.406(4) .
C10 H10 0.9500 .
C11 C12 1.380(4) .
C13 C18 1.376(7) .
C13 C14 1.409(8) .
C14 C15 1.393(8) .
C14 H14 0.9500 .
C15 C16 1.361(10) .
C15 H15 0.9500 .
C16 C17 1.384(11) .
C16 H16 0.9500 .
C17 C18 1.412(10) .
C17 H17 0.9500 .
C18 H18 0.9500 .
C13B C14B 1.3900 .
C13B C18B 1.3900 .
C14B C15B 1.3900 .
C14B H14B 0.9500 .
C15B C16B 1.3900 .
C15B H15B 0.9500 .
C16B C17B 1.3900 .
C16B H16B 0.9500 .
C17B C18B 1.3900 .
C17B H17B 0.9500 .
C18B H18B 0.9500 .
C19 C24 1.393(5) .
C19 C20 1.4070 .
C20 C21 1.357(6) .
C20 H20 0.9500 .
C21 C22 1.399(8) .
C21 H21 0.9500 .
C22 C23 1.394(7) .
C22 H22 0.9500 .
C23 C24 1.380(5) .
C23 H23 0.9500 .
C24 H24 0.9500 .
C25 C26 1.367(4) .
C25 C30 1.398(4) .
C26 C27 1.404(5) .
C26 H26 0.9500 .
C27 C28 1.380(5) .
C27 H27 0.9500 .
C28 C29 1.372(5) .
C28 C31 1.529(4) .
C29 C30 1.390(4) .
C29 H29 0.9500 .
C30 H30 0.9500 .
C31 C33 1.473(6) .
C31 C32 1.513(5) .
C31 H31 1.0000 .
C32 H32A 0.9800 .
C32 H32B 0.9800 .
C32 H32C 0.9800 .
C33 H33A 0.9800 .
C33 H33B 0.9800 .
C33 H33C 0.9800 .
C34 C35 1.392(4) .
C34 C39 1.392(5) .
C35 C36 1.389(5) .
C35 H35 0.9500 .
C36 C37 1.383(7) .
C36 H36 0.9500 .
C37 C38 1.370(6) .
C37 H37 0.9500 .
C38 C39 1.385(5) .
C38 H38 0.9500 .
C39 H39 0.9500 .
C40 C41 1.387(4) .
C40 C45 1.406(5) .
C41 C42 1.405(5) .
C41 H41 0.9500 .
C42 C43 1.380(5) .
C42 H42 0.9500 .
C43 C44 1.378(5) .
C43 H43 0.9500 .
C44 C45 1.372(5) .
C44 H44 0.9500 .
C45 H45 0.9500 .
C46 C51 1.391(4) .
C46 C47 1.392(4) .
C47 C48 1.392(5) .
C47 H47 0.9500 .
C48 C49 1.382(5) .
C48 H48 0.9500 .
C49 C50 1.372(5) .
C49 C52 1.532(5) .
C50 C51 1.390(4) .
C50 H50 0.9500 .
C51 H51 0.9500 .
C52 C54 1.521(7) .
C52 C53 1.521(6) .
C52 H52 1.0000 .
C53 H53A 0.9800 .
C53 H53B 0.9800 .
C53 H53C 0.9800 .
C54 H54A 0.9800 .
C54 H54B 0.9800 .
C54 H54C 0.9800 .
C55 H55A 0.9800 .
C55 H55B 0.9800 .
C55 H55C 0.9800 .
C62 C63 1.393(7) .
C62 C67 1.417(8) .
C63 C64 1.415(7) .
C63 H63 0.9500 .
C64 C65 1.370(10) .
C64 H64 0.9500 .
C65 C66 1.369(10) .
C65 H65 0.9500 .
C66 C67 1.399(6) .
C66 H66 0.9500 .
C67 H67 0.9500 .
C56 C57 1.3900 .
C56 C61 1.3900 .
C57 C58 1.3900 .
C57 H57 0.9500 .
C58 C59 1.3900 .
C58 H58 0.9500 .
C59 C60 1.3900 .
C59 H59 0.9500 .
C60 C61 1.3900 .
C60 H60 0.9500 .
C61 H61 0.9500 .
C62B C63B 1.3900 .
C62B C67B 1.3900 .
C63B C64B 1.3900 .
C63B H63B 0.9500 .
C64B C65B 1.3900 .
C64B H64B 0.9500 .
C65B C66B 1.3900 .
C65B H65B 0.9500 .
C66B C67B 1.3900 .
C66B H66B 0.9500 .
C67B H67B 0.9500 .
C68 C69 1.388(4) .
C68 C73 1.410(4) .
C69 C70 1.385(4) .
C69 H69 0.9500 .
C70 C71 1.378(5) .
C70 H70 0.9500 .
C71 C72 1.380(5) .
C71 H71 0.9500 .
C72 C73 1.392(5) .
C72 H72 0.9500 .
C73 H73 0.9500 .
C74 C75 1.376(5) .
C74 C79 1.391(4) .
C75 C76 1.385(6) .
C75 H75 0.9500 .
C76 C77 1.351(6) .
C76 H76 0.9500 .
C77 C78 1.339(5) .
C77 H77 0.9500 .
C78 C79 1.396(5) .
C78 H78 0.9500 .
C79 H79 0.9500 .
C80 C85 1.388(4) .
C80 C81 1.397(4) .
C81 C82 1.387(5) .
C81 H81 0.9500 .
C82 C83 1.382(5) .
C82 H82 0.9500 .
C83 C84 1.364(5) .
C83 H83 0.9500 .
C84 C85 1.393(5) .
C84 H84 0.9500 .
C85 H85 0.9500 .
C3S C1S 1.357(8) 2_666
C3S C2S 1.361(8) .
C3S H3S 0.9500 .
C1S C3S 1.357(8) 2_666
C1S C2S 1.379(8) .
C1S H1S 0.9500 .
C2S H2S 0.9500 .

loop_
_geom_torsion_atom_site_label_1
_geom_torsion_atom_site_label_2
_geom_torsion_atom_site_label_3
_geom_torsion_atom_site_label_4
_geom_torsion
_geom_torsion_site_symmetry_1
C56 Zn1 O1 C1 90.1(5) .
C55 Zn1 O1 C1 68.5(2) .
N1 Zn1 O1 C1 -54.73(18) .
N2 Zn1 O1 C1 -168.16(18) .
C56 Zn1 O1 C12 -26.7(5) .
C55 Zn1 O1 C12 -48.2(2) .
N1 Zn1 O1 C12 -171.49(17) .
N2 Zn1 O1 C12 75.08(17) .
C13B P1 N1 C25 -11.9(3) .
C19 P1 N1 C25 97.4(2) .
C2 P1 N1 C25 -144.6(2) .
C13 P1 N1 C25 -28.8(3) .
C13B P1 N1 Zn1 170.0(2) .
C19 P1 N1 Zn1 -80.72(19) .
C2 P1 N1 Zn1 37.3(2) .
C13 P1 N1 Zn1 153.1(2) .
C56 Zn1 N1 C25 52.3(6) .
C55 Zn1 N1 C25 75.7(3) .
N2 Zn1 N1 C25 -96.5(2) .
O1 Zn1 N1 C25 -174.65(19) .
C56 Zn1 N1 P1 -129.5(5) .
C55 Zn1 N1 P1 -106.0(2) .
N2 Zn1 N1 P1 81.70(18) .
O1 Zn1 N1 P1 3.57(16) .
C12 O1 C1 C2 176.0(3) .
Zn1 O1 C1 C2 58.0(3) .
C12 O1 C1 C6 -2.1(3) .
Zn1 O1 C1 C6 -120.1(2) .
C40 P2 N2 C46 60.0(3) .
C11 P2 N2 C46 179.7(2) .
C34 P2 N2 C46 -68.9(3) .
C40 P2 N2 Zn1 -105.38(17) .
C11 P2 N2 Zn1 14.29(19) .
C34 P2 N2 Zn1 125.73(16) .
C56 Zn1 N2 C46 -101.3(4) .
C55 Zn1 N2 C46 -114.9(2) .
N1 Zn1 N2 C46 57.2(2) .
O1 Zn1 N2 C46 139.95(19) .
C56 Zn1 N2 P2 65.4(4) .
C55 Zn1 N2 P2 51.9(2) .
N1 Zn1 N2 P2 -136.08(14) .
O1 Zn1 N2 P2 -53.33(14) .
O1 C1 C2 C3 -179.9(3) .
C6 C1 C2 C3 -2.0(4) .
O1 C1 C2 P1 -1.4(4) .
C6 C1 C2 P1 176.5(2) .
N1 P1 C2 C1 -49.9(3) .
C13B P1 C2 C1 173.2(3) .
C19 P1 C2 C1 72.7(3) .
C13 P1 C2 C1 -167.8(3) .
N1 P1 C2 C3 128.3(3) .
C13B P1 C2 C3 -8.5(4) .
C19 P1 C2 C3 -109.1(3) .
C13 P1 C2 C3 10.5(4) .
C1 C2 C3 C4 0.4(5) .
P1 C2 C3 C4 -177.9(3) .
C2 C3 C4 C5 1.0(5) .
C3 C4 C5 C6 -1.0(5) .
O1 C1 C6 C5 -179.9(2) .
C2 C1 C6 C5 2.1(4) .
O1 C1 C6 C7 0.9(3) .
C2 C1 C6 C7 -177.1(3) .
C4 C5 C6 C1 -0.4(4) .
C4 C5 C6 C7 178.4(3) .
C1 C6 C7 C12 0.7(3) .
C5 C6 C7 C12 -178.2(3) .
C1 C6 C7 C8 -179.9(3) .
C5 C6 C7 C8 1.1(6) .
C12 C7 C8 C9 2.8(4) .
C6 C7 C8 C9 -176.5(3) .
C7 C8 C9 C10 -1.0(5) .
C8 C9 C10 C11 -0.6(5) .
C9 C10 C11 C12 0.3(4) .
C9 C10 C11 P2 -169.7(2) .
N2 P2 C11 C12 35.2(3) .
C40 P2 C11 C12 157.8(2) .
C34 P2 C11 C12 -85.9(3) .
N2 P2 C11 C10 -155.6(2) .
C40 P2 C11 C10 -33.0(3) .
C34 P2 C11 C10 83.3(3) .
C10 C11 C12 C7 1.8(4) .
P2 C11 C12 C7 171.9(2) .
C10 C11 C12 O1 179.8(2) .
P2 C11 C12 O1 -10.1(4) .
C8 C7 C12 C11 -3.4(4) .
C6 C7 C12 C11 176.1(3) .
C8 C7 C12 O1 178.4(2) .
C6 C7 C12 O1 -2.1(3) .
C1 O1 C12 C11 -175.6(2) .
Zn1 O1 C12 C11 -52.7(3) .
C1 O1 C12 C7 2.6(3) .
Zn1 O1 C12 C7 125.57(19) .
N1 P1 C13 C18 129.9(4) .
C13B P1 C13 C18 -0.1(8) .
C19 P1 C13 C18 2.9(5) .
C2 P1 C13 C18 -112.7(4) .
N1 P1 C13 C14 -47.6(6) .
C13B P1 C13 C14 -177.5(11) .
C19 P1 C13 C14 -174.6(5) .
C2 P1 C13 C14 69.9(5) .
C18 C13 C14 C15 -0.7(9) .
P1 C13 C14 C15 176.8(4) .
C13 C14 C15 C16 1.0(10) .
C14 C15 C16 C17 -0.6(14) .
C15 C16 C17 C18 -0.1(17) .
C14 C13 C18 C17 0.0(9) .
P1 C13 C18 C17 -177.4(6) .
C16 C17 C18 C13 0.4(13) .
N1 P1 C13B C14B -57.36(17) .
C19 P1 C13B C14B -177.32(16) .
C2 P1 C13B C14B 73.75(17) .
C13 P1 C13B C14B -0.1(10) .
N1 P1 C13B C18B 119.9(3) .
C19 P1 C13B C18B -0.1(4) .
C2 P1 C13B C18B -109.0(4) .
C13 P1 C13B C18B 177.2(11) .
C18B C13B C14B C15B 0.0 .
P1 C13B C14B C15B 177.7(2) .
C13B C14B C15B C16B 0.0 .
C14B C15B C16B C17B 0.0 .
C15B C16B C17B C18B 0.0 .
C16B C17B C18B C13B 0.0 .
C14B C13B C18B C17B 0.0 .
P1 C13B C18B C17B -177.0(3) .
N1 P1 C19 C24 -14.1(3) .
C13B P1 C19 C24 111.6(3) .
C2 P1 C19 C24 -133.7(2) .
C13 P1 C19 C24 110.6(3) .
N1 P1 C19 C20 168.3(2) .
C13B P1 C19 C20 -66.0(3) .
C2 P1 C19 C20 48.7(2) .
C13 P1 C19 C20 -66.9(3) .
C24 C19 C20 C21 -1.3(5) .
P1 C19 C20 C21 176.3(4) .
C19 C20 C21 C22 0.4(8) .
C20 C21 C22 C23 0.3(9) .
C21 C22 C23 C24 -0.1(8) .
C22 C23 C24 C19 -0.8(6) .
C20 C19 C24 C23 1.5(5) .
P1 C19 C24 C23 -176.1(3) .
P1 N1 C25 C26 130.1(3) .
Zn1 N1 C25 C26 -51.6(3) .
P1 N1 C25 C30 -53.9(3) .
Zn1 N1 C25 C30 124.4(2) .
C30 C25 C26 C27 -1.0(5) .
N1 C25 C26 C27 175.2(3) .
C25 C26 C27 C28 -0.1(5) .
C26 C27 C28 C29 0.7(5) .
C26 C27 C28 C31 -176.2(3) .
C27 C28 C29 C30 -0.3(5) .
C31 C28 C29 C30 176.7(3) .
C28 C29 C30 C25 -0.8(5) .
C26 C25 C30 C29 1.4(4) .
N1 C25 C30 C29 -174.7(3) .
C29 C28 C31 C33 151.5(4) .
C27 C28 C31 C33 -31.6(6) .
C29 C28 C31 C32 -80.2(4) .
C27 C28 C31 C32 96.6(4) .
N2 P2 C34 C35 170.0(2) .
C40 P2 C34 C35 40.2(3) .
C11 P2 C34 C35 -73.8(3) .
N2 P2 C34 C39 -19.9(3) .
C40 P2 C34 C39 -149.7(2) .
C11 P2 C34 C39 96.2(3) .
C39 C34 C35 C36 0.6(5) .
P2 C34 C35 C36 170.5(3) .
C34 C35 C36 C37 -0.3(6) .
C35 C36 C37 C38 0.5(6) .
C36 C37 C38 C39 -1.0(6) .
C37 C38 C39 C34 1.3(6) .
C35 C34 C39 C38 -1.1(5) .
P2 C34 C39 C38 -171.4(3) .
N2 P2 C40 C41 -105.6(3) .
C11 P2 C40 C41 134.5(2) .
C34 P2 C40 C41 25.4(3) .
N2 P2 C40 C45 68.4(3) .
C11 P2 C40 C45 -51.4(3) .
C34 P2 C40 C45 -160.5(2) .
C45 C40 C41 C42 -0.5(4) .
P2 C40 C41 C42 173.4(2) .
C40 C41 C42 C43 0.8(5) .
C41 C42 C43 C44 -0.1(5) .
C42 C43 C44 C45 -0.9(6) .
C43 C44 C45 C40 1.2(6) .
C41 C40 C45 C44 -0.5(5) .
P2 C40 C45 C44 -174.8(3) .
P2 N2 C46 C51 -149.2(2) .
Zn1 N2 C46 C51 17.5(3) .
P2 N2 C46 C47 34.0(4) .
Zn1 N2 C46 C47 -159.3(3) .
C51 C46 C47 C48 -3.8(5) .
N2 C46 C47 C48 173.0(3) .
C46 C47 C48 C49 0.2(6) .
C47 C48 C49 C50 2.8(6) .
C47 C48 C49 C52 -174.7(4) .
C48 C49 C50 C51 -2.2(5) .
C52 C49 C50 C51 175.3(3) .
C49 C50 C51 C46 -1.5(5) .
C47 C46 C51 C50 4.5(4) .
N2 C46 C51 C50 -172.6(3) .
C50 C49 C52 C54 -73.6(5) .
C48 C49 C52 C54 103.7(5) .
C50 C49 C52 C53 51.6(6) .
C48 C49 C52 C53 -131.1(4) .
C68 B1 C62 C63 -7.7(6) .
C80 B1 C62 C63 -128.2(4) .
C74 B1 C62 C63 112.4(5) .
C62B B1 C62 C63 9(7) .
C68 B1 C62 C67 173.5(4) .
C80 B1 C62 C67 53.0(5) .
C74 B1 C62 C67 -66.4(5) .
C62B B1 C62 C67 -169(7) .
C67 C62 C63 C64 1.1(7) .
B1 C62 C63 C64 -177.7(4) .
C62 C63 C64 C65 2.1(8) .
C63 C64 C65 C66 -2.9(10) .
C64 C65 C66 C67 0.5(10) .
C65 C66 C67 C62 2.9(9) .
C63 C62 C67 C66 -3.6(8) .
B1 C62 C67 C66 175.3(4) .
C55 Zn1 C56 C57 -156.1(16) .
N1 Zn1 C56 C57 -96.7(8) .
N2 Zn1 C56 C57 53.5(8) .
O1 Zn1 C56 C57 140.8(6) .
C55 Zn1 C56 C61 33.1(9) .
N1 Zn1 C56 C61 92.4(7) .
N2 Zn1 C56 C61 -117.3(6) .
O1 Zn1 C56 C61 -30.1(8) .
C61 C56 C57 C58 0.0 .
Zn1 C56 C57 C58 -170.5(10) .
C56 C57 C58 C59 0.0 .
C57 C58 C59 C60 0.0 .
C58 C59 C60 C61 0.0 .
C59 C60 C61 C56 0.0 .
C57 C56 C61 C60 0.0 .
Zn1 C56 C61 C60 171.2(9) .
C68 B1 C62B C63B -62(2) .
C80 B1 C62B C63B 179.5(16) .
C74 B1 C62B C63B 54(2) .
C62 B1 C62B C63B 134(8) .
C68 B1 C62B C67B 126.6(15) .
C80 B1 C62B C67B 8(2) .
C74 B1 C62B C67B -118.4(14) .
C62 B1 C62B C67B -37(6) .
C67B C62B C63B C64B 0.0 .
B1 C62B C63B C64B -171(3) .
C62B C63B C64B C65B 0.0 .
C63B C64B C65B C66B 0.0 .
C64B C65B C66B C67B 0.0 .
C65B C66B C67B C62B 0.0 .
C63B C62B C67B C66B 0.0 .
B1 C62B C67B C66B 172(3) .
C80 B1 C68 C69 -14.8(4) .
C74 B1 C68 C69 106.5(3) .
C62B B1 C68 C69 -135.6(11) .
C62 B1 C68 C69 -132.3(3) .
C80 B1 C68 C73 171.5(3) .
C74 B1 C68 C73 -67.2(3) .
C62B B1 C68 C73 50.7(11) .
C62 B1 C68 C73 54.0(4) .
C73 C68 C69 C70 -1.5(4) .
B1 C68 C69 C70 -175.6(3) .
C68 C69 C70 C71 -0.1(5) .
C69 C70 C71 C72 1.0(4) .
C70 C71 C72 C73 -0.1(5) .
C71 C72 C73 C68 -1.7(5) .
C69 C68 C73 C72 2.4(4) .
B1 C68 C73 C72 176.7(3) .
C68 B1 C74 C75 168.3(3) .
C80 B1 C74 C75 -71.2(4) .
C62B B1 C74 C75 55.4(10) .
C62 B1 C74 C75 44.0(5) .
C68 B1 C74 C79 -9.2(4) .
C80 B1 C74 C79 111.3(3) .
C62B B1 C74 C79 -122.1(10) .
C62 B1 C74 C79 -133.5(4) .
C79 C74 C75 C76 -0.1(6) .
B1 C74 C75 C76 -177.8(4) .
C74 C75 C76 C77 -1.7(8) .
C75 C76 C77 C78 2.7(8) .
C76 C77 C78 C79 -1.9(7) .
C75 C74 C79 C78 0.9(5) .
B1 C74 C79 C78 178.6(3) .
C77 C78 C79 C74 0.1(6) .
C68 B1 C80 C85 118.8(3) .
C74 B1 C80 C85 0.1(4) .
C62B B1 C80 C85 -125.8(15) .
C62 B1 C80 C85 -117.9(4) .
C68 B1 C80 C81 -63.6(3) .
C74 B1 C80 C81 177.6(3) .
C62B B1 C80 C81 51.7(15) .
C62 B1 C80 C81 59.7(4) .
C85 C80 C81 C82 -0.7(5) .
B1 C80 C81 C82 -178.5(3) .
C80 C81 C82 C83 0.5(5) .
C81 C82 C83 C84 0.8(5) .
C82 C83 C84 C85 -1.8(5) .
C81 C80 C85 C84 -0.3(4) .
B1 C80 C85 C84 177.3(3) .
C83 C84 C85 C80 1.6(5) .
C1S C3S C2S C1S 1.1(8) 2_666
C3S C1S C2S C3S -1.1(8) 2_666

loop_
_platon_squeeze_void_nr
_platon_squeeze_void_average_x
_platon_squeeze_void_average_y
_platon_squeeze_void_average_z
_platon_squeeze_void_volume
_platon_squeeze_void_count_electrons
_platon_squeeze_void_content
1 0.000 0.000 0.000 225 54 ' '
2 0.500 1.000 0.500 208 66 ' '
